data_7035067
loop_
_publ_author_name
'Beyeh, Ngong Kodiah'
'Puttreddy, Rakesh'

_publ_section_title
;
 Methylresorcinarene: a reaction vessel to control the coordination
 geometry of copper(ii) in pyridine N-oxide copper(ii) complexes.
;
_journal_issue 21
_journal_name_full 'Dalton transactions (Cambridge, England : 2003)'
_journal_page_first 9881
_journal_page_last 9886
_journal_paper_doi 10.1039/c5dt01143d
_journal_volume 44
_journal_year 2015
_chemical_formula_moiety 'C10 H10 Cl2 Cu N2 O2, 2(C40 H48 O8), 2(C H4 O), 2(C H3 O)'
_chemical_formula_sum 'C94 H120 Cl2 Cu N2 O22'
_chemical_formula_weight 1764.35
_chemical_name_systematic
;
 ?
;
_space_group_crystal_system triclinic
_space_group_IT_number 2
_space_group_name_Hall '-P 1'
_space_group_name_H-M_alt 'P -1'
_symmetry_space_group_name_Hall '-P 1'
_symmetry_space_group_name_H-M 'P -1'
_atom_sites_solution_hydrogens mixed
_audit_creation_date 2015-03-16
_audit_creation_method
;
Olex2 1.2
(compiled 2014.05.21 svn.r2940 for OlexSys, GUI svn.r4846)
;
_audit_update_record
;
2015-03-16 deposited with the CCDC.
2015-04-22 downloaded from the CCDC.
;
_cell_angle_alpha 105.26(3)
_cell_angle_beta 101.94(3)
_cell_angle_gamma 97.56(3)
_cell_formula_units_Z 1
_cell_length_a 12.163(2)
_cell_length_b 12.630(3)
_cell_length_c 16.953(3)
_cell_measurement_temperature 170.0
_cell_volume 2409.9(10)
_computing_molecular_graphics 'Olex2 (Dolomanov et al., 2009)'
_computing_publication_material 'Olex2 (Dolomanov et al., 2009)'
_computing_structure_refinement 'ShelXL (Sheldrick, 2008)'
_diffrn_ambient_temperature 170.0
_diffrn_measured_fraction_theta_full 0.998
_diffrn_measured_fraction_theta_max 0.998
_diffrn_measurement_device_type 'Bruker P4'
_diffrn_measurement_method '\w scans'
_diffrn_radiation_monochromator graphite
_diffrn_radiation_type MoK\a
_diffrn_radiation_wavelength 0.71073
_diffrn_reflns_av_R_equivalents 0.0817
_diffrn_reflns_av_unetI/netI 0.1546
_diffrn_reflns_laue_measured_fraction_full 0.998
_diffrn_reflns_laue_measured_fraction_max 0.998
_diffrn_reflns_limit_h_max 16
_diffrn_reflns_limit_h_min -16
_diffrn_reflns_limit_k_max 16
_diffrn_reflns_limit_k_min -14
_diffrn_reflns_limit_l_max 22
_diffrn_reflns_limit_l_min -22
_diffrn_reflns_number 30183
_diffrn_reflns_point_group_measured_fraction_full 0.998
_diffrn_reflns_point_group_measured_fraction_max 0.998
_diffrn_reflns_theta_full 25.242
_diffrn_reflns_theta_max 25.250
_diffrn_reflns_theta_min 2.502
_exptl_absorpt_coefficient_mu 0.350
_exptl_absorpt_correction_T_max 0.7457
_exptl_absorpt_correction_T_min 0.6241
_exptl_absorpt_correction_type multi-scan
_exptl_absorpt_process_details
;
SADABS-2012/1 (Bruker,2012) was used for absorption correction.
wR2(int) was 0.0832 before and 0.0714 after correction.
The Ratio of minimum to maximum transmission is 0.8369.
The \l/2 correction factor is 0.0015.
;
_exptl_crystal_colour brown
_exptl_crystal_colour_primary brown
_exptl_crystal_density_diffrn 1.216
_exptl_crystal_description needle
_exptl_crystal_F_000 937
_exptl_crystal_size_max 0.24
_exptl_crystal_size_mid 0.17
_exptl_crystal_size_min 0.11
_refine_diff_density_max 0.507
_refine_diff_density_min -0.610
_refine_diff_density_rms 0.086
_refine_ls_extinction_method none
_refine_ls_goodness_of_fit_ref 1.065
_refine_ls_hydrogen_treatment mixed
_refine_ls_matrix_type full
_refine_ls_number_parameters 704
_refine_ls_number_reflns 8720
_refine_ls_number_restraints 18
_refine_ls_restrained_S_all 2.442
_refine_ls_R_factor_all 0.1283
_refine_ls_R_factor_gt 0.0765
_refine_ls_shift/su_max 0.000
_refine_ls_shift/su_mean 0.000
_refine_ls_structure_factor_coef Fsqd
_refine_ls_weighting_details 'w=1/[\s^2^(Fo^2^)+(0.1028P)^2^] where P=(Fo^2^+2Fc^2^)/3'
_refine_ls_weighting_scheme calc
_refine_ls_wR_factor_gt 0.1777
_refine_ls_wR_factor_ref 0.1979
_reflns_Friedel_coverage 0.000
_reflns_number_gt 5243
_reflns_number_total 8720
_reflns_threshold_expression 'I > 2\s(I)'
_cod_data_source_file c5dt01143d2.cif
_cod_data_source_block IV
_cod_depositor_comments 'Adding full bibliography for 7035064--7035069.cif.'
_cod_original_cell_volume 2410.0(9)
_cod_database_code 7035067
_shelxl_version_number 2013-4
_shelx_space_group_comment
;
The symmetry employed for this shelxl refinement is uniquely defined
by the following loop, which should always be used as a source of
symmetry information in preference to the above space-group names.
They are only intended as comments.
;
_olex2_refinement_description
;
1. Fixed Uiso
 At 1.2 times of:
  All C(H) groups, H3 of O3, H5 of O5, All C(H,H) groups, All O(H,H) groups
 At 1.5 times of:
  All C(H,H,H) groups, H8 of O8, H4 of O4, H15 of O15, All C(H,H,H,H,H,H)
  groups, All Cl(H) groups
2. Restrained distances
 O15-H15
 0.85 with sigma of 0.02
 O5-O6
 0.85 with sigma of 0.02
 H5-O5
 0.85 with sigma of 0.02
 O3-H3
 0.85 with sigma of 0.02
 O10-C47
 1.47 with sigma of 0.02
 H7-O7
 0.85 with sigma of 0.02
 O6-H6
 0.85 with sigma of 0.02
 H8-O8
 0.85 with sigma of 0.02
 H2-O2
 0.85 with sigma of 0.02
 H5-O5
 0.85 with sigma of 0.02
 O11-C47
 1.45 with sigma of 0.02
 O10-C47
 1.45 with sigma of 0.02
3. Uiso/Uaniso restraints and constraints
Uanis(O11) \\sim Ueq: with sigma of 0.02 and sigma for terminal atoms of 0.04
Uanis(O11) \\sim Ueq: with sigma of 0.02 and sigma for terminal atoms of 0.04
4. Others
 Fixed Sof: O10(0.85) O11(0.15) H47A(0.85) H47B(0.85) H47C(0.85) H47D(0.15)
 H47E(0.15) H47F(0.15)
5.a Me refined with riding coordinates:
 C47(H47A,H47B,H47C), C47(H47D,H47E,H47F)
5.b Idealised Me refined as rotating group:
 C20(H20A,H20B,H20C), C27(H27A,H27B,H27C), C46(H46A,H46B,H46C)
;
_olex2_submission_special_instructions 'No special instructions were received'

loop_
_space_group_symop_operation_xyz
'x, y, z'
'-x, -y, -z'

loop_
_atom_site_label
_atom_site_type_symbol
_atom_site_fract_x
_atom_site_fract_y
_atom_site_fract_z
_atom_site_U_iso_or_equiv
_atom_site_adp_type
_atom_site_occupancy
_atom_site_site_symmetry_order
_atom_site_calc_flag
_atom_site_refinement_flags_posn
_atom_site_refinement_flags_adp
_atom_site_refinement_flags_occupancy
_atom_site_disorder_assembly
_atom_site_disorder_group
Cu1 Cu 0.0000 1.0000 0.0000 0.0291(2) Uani 1 2 d S T P . .
Cl1 Cl 0.11554(10) 1.03194(11) -0.08128(7) 0.0379(3) Uani 1 1 d . . . . .
H1 H -0.085(5) 1.050(5) 0.225(4) 0.057 Uiso 1 1 d R . . . .
O3 O -0.1715(2) 0.5319(3) 0.3297(2) 0.0311(8) Uani 1 1 d D . . . .
H3 H -0.218(3) 0.477(3) 0.297(3) 0.037 Uiso 1 1 d DR . . . .
O6 O 0.4195(3) 0.8418(3) 0.10996(18) 0.0304(7) Uani 1 1 d D . . . .
O2 O -0.2111(3) 0.7314(3) 0.30118(19) 0.0296(7) Uani 1 1 d D . . . .
H2 H -0.196(4) 0.678(3) 0.319(3) 0.035 Uiso 1 1 d DR . . . .
H6 H 0.373(3) 0.858(4) 0.073(2) 0.035 Uiso 1 1 d DR . . . .
O1 O -0.0481(3) 1.0806(3) 0.2768(2) 0.0287(7) Uani 1 1 d . . . . .
O8 O 0.1380(3) 1.2133(3) 0.26355(19) 0.0289(7) Uani 1 1 d D . . . .
H8 H 0.077(3) 1.185(4) 0.273(3) 0.043 Uiso 1 1 d DR . . . .
O4 O 0.1016(3) 0.3720(3) 0.18967(18) 0.0249(7) Uani 1 1 d . . . . .
H4 H 0.108(4) 0.322(4) 0.207(3) 0.037 Uiso 1 1 d R . . . .
O9 O 0.0875(3) 0.8869(3) 0.0173(2) 0.0378(8) Uani 1 1 d . . . . .
C29 C 0.5411(4) 0.9583(4) 0.3757(3) 0.0235(10) Uani 1 1 d . . . . .
H29A H 0.504(4) 0.941(4) 0.411(3) 0.028 Uiso 1 1 d R . . . .
H29B H 0.592(4) 0.908(4) 0.375(2) 0.028 Uiso 1 1 d R . . . .
C30 C 0.6060(5) 1.0768(5) 0.4151(3) 0.0362(12) Uani 1 1 d . . . . .
H30A H 0.653(5) 1.096(5) 0.384(3) 0.054 Uiso 1 1 d R . . . .
H30B H 0.650(5) 1.092(4) 0.476(4) 0.054 Uiso 1 1 d R . . . .
H30C H 0.558(5) 1.129(5) 0.415(3) 0.054 Uiso 1 1 d R . . . .
C40 C 0.3157(4) 1.2462(4) 0.5146(3) 0.0317(11) Uani 1 1 d . . . . .
H40A H 0.368(4) 1.248(4) 0.481(3) 0.048 Uiso 1 1 d R . . . .
H40B H 0.365(4) 1.270(4) 0.583(3) 0.048 Uiso 1 1 d R . . . .
H40C H 0.269(5) 1.295(5) 0.510(3) 0.048 Uiso 1 1 d R . . . .
C20 C 0.3415(4) 0.4813(4) 0.4193(3) 0.0378(12) Uani 1 1 d . . . . .
H20A H 0.3477 0.4100 0.3817 0.057 Uiso 1 1 calc GR . . . .
H20B H 0.2634 0.4767 0.4268 0.057 Uiso 1 1 calc GR . . . .
H20C H 0.3960 0.4970 0.4743 0.057 Uiso 1 1 calc GR . . . .
C27 C 0.2882(4) 0.6215(4) 0.0132(3) 0.0379(12) Uani 1 1 d . . . . .
H27A H 0.2077 0.6236 -0.0087 0.057 Uiso 1 1 calc GR . . . .
H27B H 0.2996 0.5442 -0.0044 0.057 Uiso 1 1 calc GR . . . .
H27C H 0.3369 0.6683 -0.0091 0.057 Uiso 1 1 calc GR . . . .
C19 C 0.3685(4) 0.5751(4) 0.3807(3) 0.0270(10) Uani 1 1 d . . . . .
H19A H 0.455(4) 0.584(4) 0.374(3) 0.032 Uiso 1 1 d R . . . .
H19B H 0.360(4) 0.640(4) 0.416(3) 0.032 Uiso 1 1 d R . . . .
N1 N 0.0628(3) 0.8189(3) 0.0633(2) 0.0281(9) Uani 1 1 d . . . . .
C46 C 0.3542(5) 0.9027(5) -0.0786(4) 0.0540(16) Uani 1 1 d . . . . .
H46A H 0.3078 0.8825 -0.1370 0.081 Uiso 1 1 calc GR . . . .
H46B H 0.4248 0.8729 -0.0779 0.081 Uiso 1 1 calc GR . . . .
H46C H 0.3736 0.9843 -0.0548 0.081 Uiso 1 1 calc GR . . . .
C10 C 0.0632(5) 0.6702(5) 0.5582(3) 0.0344(12) Uani 1 1 d . . . . .
H10A H 0.073(4) 0.600(5) 0.527(3) 0.052 Uiso 1 1 d R . . . .
H10B H -0.018(5) 0.652(4) 0.564(3) 0.052 Uiso 1 1 d R . . . .
H10C H 0.118(4) 0.695(4) 0.615(3) 0.052 Uiso 1 1 d R . . . .
C17 C -0.1284(4) 0.3453(4) 0.2051(3) 0.0280(11) Uani 1 1 d . . . . .
H17A H -0.145(4) 0.302(4) 0.237(3) 0.042 Uiso 1 1 d R . . . .
H17B H -0.105(4) 0.308(4) 0.166(3) 0.042 Uiso 1 1 d R . . . .
H17C H -0.197(4) 0.379(4) 0.183(3) 0.042 Uiso 1 1 d R . . . .
C7 C -0.2445(4) 0.9033(5) 0.2331(3) 0.0359(12) Uani 1 1 d . . . . .
H7A H -0.259(5) 0.972(5) 0.242(3) 0.054 Uiso 1 1 d R . . . .
H7B H -0.306(5) 0.855(5) 0.242(3) 0.054 Uiso 1 1 d R . . . .
H7C H -0.251(4) 0.873(4) 0.174(4) 0.054 Uiso 1 1 d R . . . .
C26 C 0.3794(3) 0.7418(4) 0.2849(3) 0.0196(9) Uani 1 1 d . . . . .
H26 H 0.402(3) 0.769(3) 0.345(3) 0.024 Uiso 1 1 d R . . . .
C9 C 0.0729(4) 0.7613(4) 0.5150(3) 0.0241(10) Uani 1 1 d . . . . .
H9A H 0.144(4) 0.781(4) 0.516(3) 0.029 Uiso 1 1 d R . . . .
H9B H 0.067(4) 0.839(4) 0.553(3) 0.029 Uiso 1 1 d R . . . .
C3 C -0.1323(4) 0.9056(4) 0.2915(2) 0.0234(10) Uani 1 1 d . . . . .
C39 C 0.2337(4) 1.1334(4) 0.4870(3) 0.0249(10) Uani 1 1 d . . . . .
H39A H 0.275(4) 1.073(4) 0.488(3) 0.030 Uiso 1 1 d R . . . .
H39B H 0.184(4) 1.137(4) 0.524(3) 0.030 Uiso 1 1 d R . . . .
C18 C 0.2864(4) 0.5535(4) 0.2932(3) 0.0226(10) Uani 1 1 d . . . . .
H18 H 0.290(4) 0.483(4) 0.264(3) 0.027 Uiso 1 1 d R . . . .
C24 C 0.3818(4) 0.7728(4) 0.1529(3) 0.0230(10) Uani 1 1 d . . . . .
C28 C 0.4706(3) 0.9360(4) 0.2848(3) 0.0213(9) Uani 1 1 d . . . . .
H28 H 0.533(4) 0.955(4) 0.258(2) 0.026 Uiso 1 1 d R . . . .
C4 C -0.0394(4) 0.9949(4) 0.3142(2) 0.0226(10) Uani 1 1 d . . . . .
C25 C 0.4107(3) 0.8142(4) 0.2409(2) 0.0211(10) Uani 1 1 d . . . . .
C23 C 0.3202(4) 0.6657(4) 0.1096(3) 0.0251(10) Uani 1 1 d . . . . .
C1 C -0.0195(3) 0.8231(3) 0.3879(2) 0.0188(9) Uani 1 1 d . . . . .
C13 C -0.0378(4) 0.4451(4) 0.2585(3) 0.0243(10) Uani 1 1 d . . . . .
C16 C 0.1303(4) 0.6336(4) 0.3546(2) 0.0191(9) Uani 1 1 d . . . . .
H16 H 0.186(4) 0.692(4) 0.386(3) 0.023 Uiso 1 1 d R . . . .
C12 C -0.0623(3) 0.5335(4) 0.3176(3) 0.0233(10) Uani 1 1 d . . . . .
C8 C -0.0088(4) 0.7273(4) 0.4267(3) 0.0221(10) Uani 1 1 d . . . . .
H8A H -0.071(4) 0.707(4) 0.436(3) 0.027 Uiso 1 1 d R . . . .
C15 C 0.1614(4) 0.5465(3) 0.2990(2) 0.0199(9) Uani 1 1 d . . . . .
C33 C 0.2898(4) 1.1396(4) 0.2148(2) 0.0238(10) Uani 1 1 d . . . . .
C2 C -0.1185(3) 0.8180(4) 0.3275(2) 0.0219(10) Uani 1 1 d . . . . .
C14 C 0.0757(4) 0.4552(4) 0.2515(2) 0.0207(9) Uani 1 1 d . . . . .
C31 C 0.3830(3) 1.0123(3) 0.2794(2) 0.0193(9) Uani 1 1 d . . . . .
C42 C -0.0322(5) 0.6465(5) 0.0685(3) 0.0395(13) Uani 1 1 d . . . . .
H42 H -0.070(4) 0.572(5) 0.037(3) 0.047 Uiso 1 1 d R . . . .
C43 C 0.0128(4) 0.6795(4) 0.1552(3) 0.0318(12) Uani 1 1 d . . . . .
H43 H 0.000(4) 0.647(4) 0.187(3) 0.038 Uiso 1 1 d R . . . .
C38 C 0.1583(4) 1.1053(4) 0.3973(2) 0.0202(9) Uani 1 1 d . . . . .
H38 H 0.118(3) 1.165(4) 0.398(2) 0.024 Uiso 1 1 d R . . . .
C11 C 0.0193(3) 0.6293(3) 0.3652(2) 0.0184(9) Uani 1 1 d . . . . .
C21 C 0.3181(3) 0.6319(4) 0.2446(2) 0.0198(9) Uani 1 1 d . . . . .
C41 C -0.0052(5) 0.7178(4) 0.0239(3) 0.0375(12) Uani 1 1 d . . . . .
H41 H -0.038(4) 0.699(4) -0.036(3) 0.045 Uiso 1 1 d R . . . .
C35 C 0.2297(3) 1.0906(3) 0.3320(2) 0.0197(9) Uani 1 1 d . . . . .
C6 C 0.0669(4) 0.9169(3) 0.4103(3) 0.0180(9) Uani 1 1 d . . . . .
H6A H 0.130(4) 0.926(3) 0.453(3) 0.022 Uiso 1 1 d R . . . .
C36 C 0.3094(3) 1.0222(4) 0.3329(3) 0.0207(9) Uani 1 1 d . . . . .
H36 H 0.316(3) 0.979(4) 0.372(3) 0.025 Uiso 1 1 d R . . . .
C22 C 0.2874(4) 0.5977(4) 0.1568(3) 0.0259(10) Uani 1 1 d . . . . .
C5 C 0.0614(3) 1.0036(4) 0.3740(2) 0.0188(9) Uani 1 1 d . . . . .
C44 C 0.0828(4) 0.7827(4) 0.1938(3) 0.0275(11) Uani 1 1 d . . . . .
H44 H 0.117(4) 0.801(4) 0.249(3) 0.033 Uiso 1 1 d R . . . .
C37 C 0.2777(5) 1.1994(5) 0.1490(3) 0.0335(12) Uani 1 1 d . . . . .
H37A H 0.197(5) 1.195(4) 0.124(3) 0.050 Uiso 1 1 d R . . . .
H37B H 0.302(4) 1.166(4) 0.103(3) 0.050 Uiso 1 1 d R . . . .
H37C H 0.310(4) 1.281(5) 0.172(3) 0.050 Uiso 1 1 d R . . . .
C34 C 0.2205(3) 1.1478(3) 0.2711(2) 0.0207(9) Uani 1 1 d . . . . .
C32 C 0.3731(3) 1.0729(3) 0.2212(2) 0.0211(9) Uani 1 1 d . . . . .
C45 C 0.1072(4) 0.8519(4) 0.1474(3) 0.0301(11) Uani 1 1 d . . . . .
H45 H 0.151(4) 0.914(4) 0.165(3) 0.036 Uiso 1 1 d R . . . .
O7 O 0.4440(3) 1.0705(3) 0.16811(19) 0.0300(7) Uani 1 1 d D . . . .
H7 H 0.457(4) 1.007(2) 0.152(3) 0.025(13) Uiso 1 1 d D . . . .
O5 O 0.2245(3) 0.4947(3) 0.11058(18) 0.0333(8) Uani 1 1 d D . . . .
H5 H 0.203(4) 0.453(3) 0.137(3) 0.040 Uiso 1 1 d DR . . . .
O10 O 0.3372(5) 0.6451(5) 0.7141(4) 0.0781(17) Uani 0.85 1 d D . . A 1
O15 O 0.2912(3) 0.8567(3) -0.0299(2) 0.0422(9) Uani 1 1 d D . . . .
H15 H 0.234(4) 0.890(5) -0.027(4) 0.063 Uiso 1 1 d DR . . . .
O11 O 0.411(3) 0.712(3) 0.7478(14) 0.104(13) Uani 0.15 1 d D U . A 2
C47 C 0.3987(7) 0.6538(8) 0.6551(5) 0.099(3) Uani 1 1 d D . . . .
H47A H 0.3485 0.6193 0.5980 0.148 Uiso 0.85 1 calc R . . A 1
H47B H 0.4632 0.6152 0.6626 0.148 Uiso 0.85 1 calc R . . A 1
H47C H 0.4277 0.7329 0.6628 0.148 Uiso 0.85 1 calc R . . A 1
H47D H 0.3466 0.6865 0.6204 0.148 Uiso 0.15 1 calc R . . A 2
H47E H 0.3675 0.5738 0.6422 0.148 Uiso 0.15 1 calc R . . A 2
H47F H 0.4739 0.6634 0.6427 0.148 Uiso 0.15 1 calc R . . A 2

loop_
_atom_site_aniso_label
_atom_site_aniso_U_11
_atom_site_aniso_U_22
_atom_site_aniso_U_33
_atom_site_aniso_U_23
_atom_site_aniso_U_13
_atom_site_aniso_U_12
Cu1 0.0327(5) 0.0321(5) 0.0266(4) 0.0133(4) 0.0118(4) 0.0043(4)
Cl1 0.0411(7) 0.0497(9) 0.0364(7) 0.0248(6) 0.0206(6) 0.0137(6)
O3 0.0209(17) 0.027(2) 0.043(2) 0.0062(15) 0.0110(15) -0.0006(14)
O6 0.0374(19) 0.0289(19) 0.0292(17) 0.0157(15) 0.0113(15) 0.0027(15)
O2 0.0235(17) 0.032(2) 0.0371(18) 0.0174(15) 0.0089(14) 0.0003(15)
O1 0.0280(18) 0.028(2) 0.0334(17) 0.0157(15) 0.0080(14) 0.0052(15)
O8 0.0314(18) 0.0286(19) 0.0380(18) 0.0200(15) 0.0153(15) 0.0145(15)
O4 0.0406(18) 0.0150(18) 0.0241(16) 0.0086(13) 0.0128(14) 0.0095(15)
O9 0.042(2) 0.043(2) 0.0436(19) 0.0273(17) 0.0212(16) 0.0124(17)
C29 0.026(2) 0.021(3) 0.026(2) 0.011(2) 0.006(2) 0.006(2)
C30 0.033(3) 0.037(3) 0.035(3) 0.012(2) 0.001(2) 0.003(2)
C40 0.032(3) 0.027(3) 0.032(3) 0.008(2) 0.006(2) -0.002(2)
C20 0.033(3) 0.039(3) 0.046(3) 0.025(3) 0.005(2) 0.004(2)
C27 0.053(3) 0.033(3) 0.029(3) 0.011(2) 0.017(2) 0.000(2)
C19 0.020(2) 0.030(3) 0.033(3) 0.015(2) 0.004(2) 0.006(2)
N1 0.035(2) 0.027(2) 0.029(2) 0.0174(18) 0.0115(18) 0.0073(19)
C46 0.042(3) 0.076(5) 0.053(3) 0.036(3) 0.011(3) 0.011(3)
C10 0.049(3) 0.032(3) 0.025(3) 0.013(2) 0.009(2) 0.009(3)
C17 0.035(3) 0.014(3) 0.031(3) 0.005(2) 0.009(2) -0.005(2)
C7 0.027(3) 0.050(4) 0.036(3) 0.022(3) 0.007(2) 0.009(3)
C26 0.018(2) 0.021(3) 0.023(2) 0.0085(19) 0.0080(18) 0.0078(19)
C9 0.030(3) 0.020(3) 0.024(2) 0.009(2) 0.011(2) 0.001(2)
C3 0.025(2) 0.029(3) 0.019(2) 0.0100(19) 0.0081(18) 0.007(2)
C39 0.032(3) 0.023(3) 0.023(2) 0.009(2) 0.011(2) 0.009(2)
C18 0.025(2) 0.020(3) 0.028(2) 0.008(2) 0.0121(19) 0.009(2)
C24 0.024(2) 0.024(3) 0.029(2) 0.016(2) 0.0122(19) 0.006(2)
C28 0.018(2) 0.019(3) 0.030(2) 0.010(2) 0.0086(19) 0.0049(19)
C4 0.028(2) 0.027(3) 0.022(2) 0.0117(19) 0.0150(19) 0.013(2)
C25 0.021(2) 0.019(2) 0.028(2) 0.0069(19) 0.0122(18) 0.0098(19)
C23 0.030(2) 0.021(3) 0.027(2) 0.007(2) 0.015(2) 0.004(2)
C1 0.021(2) 0.016(2) 0.023(2) 0.0080(18) 0.0101(18) 0.0051(18)
C13 0.031(3) 0.017(3) 0.024(2) 0.0087(19) 0.0050(19) -0.001(2)
C16 0.024(2) 0.016(2) 0.019(2) 0.0106(18) 0.0034(18) -0.0024(19)
C12 0.018(2) 0.024(3) 0.029(2) 0.013(2) 0.0055(18) 0.0000(19)
C8 0.016(2) 0.024(3) 0.031(2) 0.011(2) 0.0138(19) 0.0033(19)
C15 0.029(2) 0.018(2) 0.015(2) 0.0095(18) 0.0061(18) 0.005(2)
C33 0.033(3) 0.020(3) 0.019(2) 0.0077(19) 0.0076(19) 0.003(2)
C2 0.020(2) 0.023(3) 0.024(2) 0.0076(19) 0.0113(18) 0.0019(19)
C14 0.028(2) 0.018(2) 0.020(2) 0.0109(19) 0.0073(18) 0.005(2)
C31 0.014(2) 0.015(2) 0.022(2) 0.0017(18) -0.0005(17) -0.0028(17)
C42 0.048(3) 0.023(3) 0.037(3) 0.006(2) 0.000(2) -0.004(2)
C43 0.038(3) 0.028(3) 0.034(3) 0.016(2) 0.013(2) 0.003(2)
C38 0.029(2) 0.018(2) 0.022(2) 0.0121(18) 0.0127(19) 0.008(2)
C11 0.018(2) 0.021(2) 0.021(2) 0.0126(18) 0.0072(17) 0.0034(18)
C21 0.018(2) 0.020(3) 0.025(2) 0.0088(19) 0.0099(18) 0.0064(19)
C41 0.054(3) 0.030(3) 0.025(3) 0.006(2) 0.005(2) 0.007(3)
C35 0.022(2) 0.014(2) 0.022(2) 0.0059(18) 0.0056(18) -0.0008(18)
C6 0.019(2) 0.020(3) 0.019(2) 0.0094(18) 0.0074(18) 0.0069(19)
C36 0.022(2) 0.016(2) 0.024(2) 0.0092(19) 0.0034(18) 0.0001(19)
C22 0.030(2) 0.017(3) 0.031(2) 0.003(2) 0.012(2) 0.005(2)
C5 0.022(2) 0.022(3) 0.016(2) 0.0072(18) 0.0117(18) 0.0066(19)
C44 0.030(3) 0.032(3) 0.022(2) 0.010(2) 0.007(2) 0.009(2)
C37 0.046(3) 0.027(3) 0.037(3) 0.015(2) 0.019(3) 0.012(3)
C34 0.025(2) 0.013(2) 0.025(2) 0.0068(18) 0.0065(18) 0.0058(19)
C32 0.025(2) 0.016(2) 0.021(2) 0.0052(18) 0.0096(18) -0.0012(19)
C45 0.027(3) 0.028(3) 0.033(3) 0.008(2) 0.008(2) 0.003(2)
O7 0.0384(19) 0.025(2) 0.0375(18) 0.0154(15) 0.0229(15) 0.0106(16)
O5 0.050(2) 0.023(2) 0.0261(17) 0.0079(14) 0.0158(15) -0.0039(16)
O10 0.058(3) 0.069(4) 0.091(4) 0.001(3) 0.036(3) -0.024(3)
O15 0.037(2) 0.053(3) 0.045(2) 0.0232(18) 0.0167(17) 0.0109(18)
O11 0.08(2) 0.11(3) 0.11(2) 0.00(2) 0.07(2) -0.003(19)
C47 0.081(5) 0.118(7) 0.120(7) 0.047(6) 0.058(5) 0.024(5)

loop_
_atom_type_symbol
_atom_type_description
_atom_type_scat_dispersion_real
_atom_type_scat_dispersion_imag
_atom_type_scat_source
C C 0.0033 0.0016 'International Tables Vol C Tables 4.2.6.8 and 6.1.1.4'
H H 0.0000 0.0000 'International Tables Vol C Tables 4.2.6.8 and 6.1.1.4'
Cl Cl 0.1484 0.1585 'International Tables Vol C Tables 4.2.6.8 and 6.1.1.4'
Cu Cu 0.3201 1.2651 'International Tables Vol C Tables 4.2.6.8 and 6.1.1.4'
N N 0.0061 0.0033 'International Tables Vol C Tables 4.2.6.8 and 6.1.1.4'
O O 0.0106 0.0060 'International Tables Vol C Tables 4.2.6.8 and 6.1.1.4'

loop_
_geom_angle_atom_site_label_1
_geom_angle_atom_site_label_2
_geom_angle_atom_site_label_3
_geom_angle
_geom_angle_site_symmetry_1
_geom_angle_site_symmetry_3
Cl1 Cu1 Cl1 180.0 . 2_575
O9 Cu1 Cl1 95.21(10) . 2_575
O9 Cu1 Cl1 95.21(10) 2_575 .
O9 Cu1 Cl1 84.79(10) . .
O9 Cu1 Cl1 84.79(10) 2_575 2_575
O9 Cu1 O9 180.0 2_575 .
C12 O3 H3 113(3) . .
C24 O6 H6 121(4) . .
C2 O2 H2 111(4) . .
C4 O1 H1 107(4) . .
C34 O8 H8 112(4) . .
C14 O4 H4 107(4) . .
N1 O9 Cu1 122.6(2) . .
H29A C29 H29B 100(4) . .
C30 C29 H29A 108(3) . .
C30 C29 H29B 110(3) . .
C30 C29 C28 113.1(4) . .
C28 C29 H29A 117(3) . .
C28 C29 H29B 108(2) . .
C29 C30 H30A 111(4) . .
C29 C30 H30B 113(3) . .
C29 C30 H30C 112(3) . .
H30A C30 H30B 111(5) . .
H30A C30 H30C 102(5) . .
H30B C30 H30C 107(4) . .
H40A C40 H40B 109(4) . .
H40A C40 H40C 112(5) . .
H40B C40 H40C 108(4) . .
C39 C40 H40A 112(3) . .
C39 C40 H40B 112(3) . .
C39 C40 H40C 104(4) . .
H20A C20 H20B 109.5 . .
H20A C20 H20C 109.5 . .
H20B C20 H20C 109.5 . .
C19 C20 H20A 109.5 . .
C19 C20 H20B 109.5 . .
C19 C20 H20C 109.5 . .
H27A C27 H27B 109.5 . .
H27A C27 H27C 109.5 . .
H27B C27 H27C 109.5 . .
C23 C27 H27A 109.5 . .
C23 C27 H27B 109.5 . .
C23 C27 H27C 109.5 . .
C20 C19 H19A 111(2) . .
C20 C19 H19B 108(3) . .
C20 C19 C18 111.6(4) . .
H19A C19 H19B 109(4) . .
C18 C19 H19A 109(2) . .
C18 C19 H19B 109(3) . .
C41 N1 O9 119.2(4) . .
C41 N1 C45 120.8(4) . .
C45 N1 O9 120.0(4) . .
H46A C46 H46B 109.5 . .
H46A C46 H46C 109.5 . .
H46B C46 H46C 109.5 . .
O15 C46 H46A 109.5 . .
O15 C46 H46B 109.5 . .
O15 C46 H46C 109.5 . .
H10A C10 H10B 102(4) . .
H10A C10 H10C 109(4) . .
H10B C10 H10C 109(4) . .
C9 C10 H10A 115(3) . .
C9 C10 H10B 110(3) . .
C9 C10 H10C 111(3) . .
H17A C17 H17B 108(5) . .
H17A C17 H17C 113(4) . .
H17B C17 H17C 112(4) . .
C13 C17 H17A 109(3) . .
C13 C17 H17B 110(4) . .
C13 C17 H17C 104(3) . .
H7A C7 H7B 110(5) . .
H7A C7 H7C 108(5) . .
H7B C7 H7C 102(5) . .
C3 C7 H7A 110(4) . .
C3 C7 H7B 111(3) . .
C3 C7 H7C 116(3) . .
C25 C26 H26 118(3) . .
C25 C26 C21 122.8(4) . .
C21 C26 H26 119(3) . .
C10 C9 H9A 108(3) . .
C10 C9 H9B 112(2) . .
C10 C9 C8 112.7(4) . .
H9A C9 H9B 95(4) . .
C8 C9 H9A 115(3) . .
C8 C9 H9B 113(2) . .
C4 C3 C7 122.0(4) . .
C4 C3 C2 117.4(4) . .
C2 C3 C7 120.5(4) . .
C40 C39 H39A 111(3) . .
C40 C39 H39B 108(3) . .
C40 C39 C38 112.7(4) . .
H39A C39 H39B 111(4) . .
C38 C39 H39A 107(2) . .
C38 C39 H39B 107(3) . .
C19 C18 H18 104(3) . .
C15 C18 C19 111.2(3) . .
C15 C18 H18 105(3) . .
C21 C18 C19 115.1(4) . .
C21 C18 H18 109(3) . .
C21 C18 C15 111.9(3) . .
O6 C24 C25 117.2(4) . .
O6 C24 C23 120.3(4) . .
C23 C24 C25 122.5(4) . .
C29 C28 H28 99(2) . .
C25 C28 C29 114.2(4) . .
C25 C28 H28 109(2) . .
C25 C28 C31 109.7(3) . .
C31 C28 C29 112.0(3) . .
C31 C28 H28 112(2) . .
O1 C4 C3 119.0(4) . .
C5 C4 O1 118.1(4) . .
C5 C4 C3 122.9(4) . .
C26 C25 C24 117.3(4) . .
C26 C25 C28 122.6(4) . .
C24 C25 C28 120.0(4) . .
C24 C23 C27 122.1(4) . .
C24 C23 C22 117.8(4) . .
C22 C23 C27 120.1(4) . .
C2 C1 C8 120.1(4) . .
C6 C1 C8 122.4(4) . .
C6 C1 C2 117.5(4) . .
C12 C13 C17 121.7(4) . .
C12 C13 C14 116.6(4) . .
C14 C13 C17 121.7(4) . .
C15 C16 H16 117(3) . .
C11 C16 H16 120(3) . .
C11 C16 C15 122.6(4) . .
O3 C12 C13 121.3(4) . .
O3 C12 C11 116.0(3) . .
C11 C12 C13 122.7(4) . .
C9 C8 H8A 103(3) . .
C1 C8 C9 114.5(4) . .
C1 C8 H8A 108(3) . .
C11 C8 C9 112.5(3) . .
C11 C8 C1 110.0(3) . .
C11 C8 H8A 109(3) . .
C16 C15 C18 120.3(4) . .
C14 C15 C18 122.5(3) . .
C14 C15 C16 117.2(4) . .
C34 C33 C37 121.9(4) . .
C34 C33 C32 117.9(4) . .
C32 C33 C37 120.1(4) . .
O2 C2 C3 114.9(4) . .
O2 C2 C1 123.4(4) . .
C1 C2 C3 121.7(4) . .
O4 C14 C13 118.1(4) . .
C15 C14 O4 118.4(3) . .
C15 C14 C13 123.4(4) . .
C36 C31 C28 120.3(4) . .
C36 C31 C32 117.9(3) . .
C32 C31 C28 121.8(3) . .
C43 C42 H42 123(3) . .
C41 C42 H42 117(3) . .
C41 C42 C43 119.0(5) . .
C42 C43 H43 127(4) . .
C44 C43 C42 119.1(5) . .
C44 C43 H43 114(4) . .
C39 C38 H38 106(2) . .
C39 C38 C35 111.5(3) . .
C39 C38 C5 113.5(3) . .
C35 C38 H38 113(2) . .
C5 C38 H38 102(3) . .
C5 C38 C35 110.6(3) . .
C16 C11 C8 120.0(4) . .
C12 C11 C16 117.5(4) . .
C12 C11 C8 122.5(3) . .
C26 C21 C18 122.2(4) . .
C22 C21 C26 116.8(4) . .
C22 C21 C18 120.9(4) . .
N1 C41 C42 120.8(5) . .
N1 C41 H41 118(3) . .
C42 C41 H41 121(3) . .
C36 C35 C38 120.5(4) . .
C36 C35 C34 117.1(4) . .
C34 C35 C38 122.3(3) . .
C1 C6 H6A 120(3) . .
C1 C6 C5 123.8(4) . .
C5 C6 H6A 117(3) . .
C31 C36 H36 117(2) . .
C35 C36 C31 123.1(4) . .
C35 C36 H36 119(2) . .
C21 C22 C23 122.6(4) . .
O5 C22 C23 115.0(4) . .
O5 C22 C21 122.4(4) . .
C4 C5 C38 119.9(4) . .
C4 C5 C6 116.5(4) . .
C6 C5 C38 123.5(4) . .
C43 C44 H44 118(3) . .
C45 C44 C43 120.4(5) . .
C45 C44 H44 121(3) . .
C33 C37 H37A 110(3) . .
C33 C37 H37B 114(3) . .
C33 C37 H37C 114(3) . .
H37A C37 H37B 102(4) . .
H37A C37 H37C 104(4) . .
H37B C37 H37C 112(5) . .
O8 C34 C33 117.3(4) . .
O8 C34 C35 120.2(3) . .
C33 C34 C35 122.5(3) . .
C31 C32 C33 121.4(3) . .
O7 C32 C33 116.9(4) . .
O7 C32 C31 121.7(3) . .
N1 C45 C44 119.9(5) . .
N1 C45 H45 113(4) . .
C44 C45 H45 127(4) . .
C32 O7 H7 110(3) . .
C22 O5 H5 117(4) . .
C46 O15 H15 107(4) . .
O10 C47 H47A 109.5 . .
O10 C47 H47B 109.5 . .
O10 C47 H47C 109.5 . .
O11 C47 H47D 109.5 . .
O11 C47 H47E 109.5 . .
O11 C47 H47F 109.5 . .
H47A C47 H47B 109.5 . .
H47A C47 H47C 109.5 . .
H47B C47 H47C 109.5 . .
H47D C47 H47E 109.5 . .
H47D C47 H47F 109.5 . .
H47E C47 H47F 109.5 . .

loop_
_geom_bond_atom_site_label_1
_geom_bond_atom_site_label_2
_geom_bond_distance
_geom_bond_site_symmetry_2
Cu1 Cl1 2.2317(12) 2_575
Cu1 Cl1 2.2317(12) .
Cu1 O9 1.937(3) .
Cu1 O9 1.937(3) 2_575
O3 H3 0.820(19) .
O3 C12 1.383(5) .
O6 H6 0.839(19) .
O6 C24 1.366(5) .
O2 H2 0.830(19) .
O2 C2 1.369(5) .
O1 H1 0.85(6) .
O1 C4 1.397(5) .
O8 H8 0.84(2) .
O8 C34 1.389(5) .
O4 H4 0.77(5) .
O4 C14 1.395(5) .
O9 N1 1.348(5) .
C29 H29A 0.88(5) .
C29 H29B 0.94(4) .
C29 C30 1.501(7) .
C29 C28 1.533(6) .
C30 H30A 0.90(6) .
C30 H30B 1.01(6) .
C30 H30C 0.94(5) .
C40 H40A 0.93(5) .
C40 H40B 1.14(5) .
C40 H40C 0.90(5) .
C40 C39 1.526(7) .
C20 H20A 0.9800 .
C20 H20B 0.9800 .
C20 H20C 0.9800 .
C20 C19 1.528(6) .
C27 H27A 0.9800 .
C27 H27B 0.9800 .
C27 H27C 0.9800 .
C27 C23 1.527(6) .
C19 H19A 1.08(4) .
C19 H19B 0.92(4) .
C19 C18 1.541(6) .
N1 C41 1.343(6) .
N1 C45 1.344(6) .
C46 H46A 0.9800 .
C46 H46B 0.9800 .
C46 H46C 0.9800 .
C46 O15 1.416(6) .
C10 H10A 0.94(5) .
C10 H10B 1.02(6) .
C10 H10C 0.99(5) .
C10 C9 1.523(6) .
C17 H17A 0.90(5) .
C17 H17B 0.82(5) .
C17 H17C 1.04(5) .
C17 C13 1.498(6) .
C7 H7A 0.89(6) .
C7 H7B 0.97(6) .
C7 H7C 0.96(5) .
C7 C3 1.502(6) .
C26 H26 0.96(4) .
C26 C25 1.387(6) .
C26 C21 1.402(6) .
C9 H9A 0.86(5) .
C9 H9B 1.04(4) .
C9 C8 1.532(6) .
C3 C4 1.397(6) .
C3 C2 1.410(6) .
C39 H39A 0.97(4) .
C39 H39B 0.95(4) .
C39 C38 1.527(6) .
C18 H18 0.91(4) .
C18 C15 1.536(6) .
C18 C21 1.506(6) .
C24 C25 1.396(6) .
C24 C23 1.383(6) .
C28 H28 1.00(4) .
C28 C25 1.525(6) .
C28 C31 1.533(5) .
C4 C5 1.392(6) .
C23 C22 1.393(6) .
C1 C8 1.528(6) .
C1 C2 1.392(6) .
C1 C6 1.387(6) .
C13 C12 1.400(6) .
C13 C14 1.403(6) .
C16 H16 0.89(5) .
C16 C15 1.397(5) .
C16 C11 1.394(5) .
C12 C11 1.392(6) .
C8 H8A 0.82(5) .
C8 C11 1.522(5) .
C15 C14 1.383(6) .
C33 C37 1.497(6) .
C33 C34 1.391(6) .
C33 C32 1.405(6) .
C31 C36 1.394(6) .
C31 C32 1.394(6) .
C42 H42 0.95(5) .
C42 C43 1.384(7) .
C42 C41 1.369(7) .
C43 H43 0.79(5) .
C43 C44 1.371(7) .
C38 H38 0.95(4) .
C38 C35 1.533(5) .
C38 C5 1.529(6) .
C21 C22 1.391(6) .
C41 H41 0.96(5) .
C35 C36 1.382(5) .
C35 C34 1.401(6) .
C6 H6A 0.91(4) .
C6 C5 1.392(6) .
C36 H36 0.97(4) .
C22 O5 1.358(5) .
C44 H44 0.90(5) .
C44 C45 1.364(7) .
C37 H37A 0.98(5) .
C37 H37B 0.91(5) .
C37 H37C 0.99(6) .
C32 O7 1.367(5) .
C45 H45 0.83(5) .
O7 H7 0.819(19) .
O5 H5 0.825(14) .
O10 C47 1.385(7) .
O15 H15 0.86(2) .
O11 C47 1.517(18) .
C47 H47A 0.9800 .
C47 H47B 0.9800 .
C47 H47C 0.9800 .
C47 H47D 0.9800 .
C47 H47E 0.9800 .
C47 H47F 0.9800 .

loop_
_smtbx_masks_void_nr
_smtbx_masks_void_average_x
_smtbx_masks_void_average_y
_smtbx_masks_void_average_z
_smtbx_masks_void_volume
_smtbx_masks_void_count_electrons
1 0.500 0.500 0.000 276.6 88.1
